data_2237070
loop_
_publ_author_name
'Shirvan, Sadif A.'
'Haydari Dezfuli, Sara'
'Khazali, Fereydoon'
'Aghajeri, Manouchehr'
'Borsalani, Ali'

_publ_section_title
;
 Trichlorido(5,5'-dimethyl-2,2'-bipyridine-\k^2^<i>N</i>,<i>N</i>')(dimethylformamide-\k<i>O</i>)indium(III)
 hemihydrate
;
_journal_coeditor_code XU5639
_journal_issue 12
_journal_name_full 'Acta Crystallographica Section E'
_journal_page_first m1448
_journal_page_last m1449
_journal_paper_doi 10.1107/S1600536812044698
_journal_volume 68
_journal_year 2012
_chemical_formula_iupac '[In Cl3 (C12 H12 N2) (C3 H7 N O)], 0.5H2 O'
_chemical_formula_moiety 'C15 H19 Cl3 In N3 O, 0.5(H2 O)'
_chemical_formula_sum 'C15 H20 Cl3 In N3 O1.5'
_chemical_formula_weight 487.51
_chemical_name_systematic
;
Trichlorido(5,5'-dimethyl-2,2'-bipyridine-
\k^2^<i>N</i>,<i>N</i>')(dimethylformamide-\k<i>O</i>)indium(III) hemihydrate
;
_space_group_IT_number 2
_symmetry_cell_setting triclinic
_symmetry_space_group_name_Hall '-P 1'
_symmetry_space_group_name_H-M 'P -1'
_atom_sites_solution_hydrogens geom
_atom_sites_solution_primary direct
_atom_sites_solution_secondary difmap
_audit_creation_method SHELXL-97
_cell_angle_alpha 91.089(4)
_cell_angle_beta 96.024(3)
_cell_angle_gamma 96.448(4)
_cell_formula_units_Z 4
_cell_length_a 11.3021(5)
_cell_length_b 11.4445(5)
_cell_length_c 15.0860(6)
_cell_measurement_reflns_used 15402
_cell_measurement_temperature 173(2)
_cell_measurement_theta_max 26.00
_cell_measurement_theta_min 2.39
_cell_volume 1927.34(14)
_computing_cell_refinement 'SAINT (Bruker, 2007)'
_computing_data_collection 'APEX2 (Bruker, 2007)'
_computing_data_reduction 'SAINT (Bruker, 2007)'
_computing_molecular_graphics 'SHELXTL (Sheldrick, 2008)'
_computing_publication_material 'SHELXTL (Sheldrick, 2008)'
_computing_structure_refinement 'SHELXTL (Sheldrick, 2008)'
_computing_structure_solution 'SHELXTL (Sheldrick, 2008)'
_diffrn_ambient_temperature 173(2)
_diffrn_measured_fraction_theta_full 0.994
_diffrn_measured_fraction_theta_max 0.994
_diffrn_measurement_device_type 'Bruker APEXII CCD area-detector'
_diffrn_measurement_method '\w scans'
_diffrn_radiation_monochromator graphite
_diffrn_radiation_source 'fine-focus sealed tube'
_diffrn_radiation_type MoK\a
_diffrn_radiation_wavelength 0.71073
_diffrn_reflns_av_R_equivalents 0.0356
_diffrn_reflns_av_sigmaI/netI 0.0421
_diffrn_reflns_limit_h_max 13
_diffrn_reflns_limit_h_min -13
_diffrn_reflns_limit_k_max 14
_diffrn_reflns_limit_k_min -14
_diffrn_reflns_limit_l_max 18
_diffrn_reflns_limit_l_min -18
_diffrn_reflns_number 15402
_diffrn_reflns_theta_full 26.00
_diffrn_reflns_theta_max 26.00
_diffrn_reflns_theta_min 2.39
_exptl_absorpt_coefficient_mu 1.651
_exptl_absorpt_correction_T_max 0.6880
_exptl_absorpt_correction_T_min 0.6012
_exptl_absorpt_correction_type multi-scan
_exptl_absorpt_process_details '(SADABS; Bruker, 2001)'
_exptl_crystal_colour colorless
_exptl_crystal_density_diffrn 1.680
_exptl_crystal_density_method 'not measured'
_exptl_crystal_description block
_exptl_crystal_F_000 972
_exptl_crystal_size_max 0.32
_exptl_crystal_size_mid 0.30
_exptl_crystal_size_min 0.25
_refine_diff_density_max 0.568
_refine_diff_density_min -0.537
_refine_ls_extinction_method none
_refine_ls_goodness_of_fit_ref 1.027
_refine_ls_hydrogen_treatment mixed
_refine_ls_matrix_type full
_refine_ls_number_parameters 437
_refine_ls_number_reflns 7524
_refine_ls_number_restraints 3
_refine_ls_restrained_S_all 1.027
_refine_ls_R_factor_all 0.0507
_refine_ls_R_factor_gt 0.0336
_refine_ls_shift/su_max 0.001
_refine_ls_shift/su_mean 0.000
_refine_ls_structure_factor_coef Fsqd
_refine_ls_weighting_details 'calc w=1/[\s^2^(Fo^2^)+(0.0309P)^2^+0.5815P] where P=(Fo^2^+2Fc^2^)/3'
_refine_ls_weighting_scheme calc
_refine_ls_wR_factor_gt 0.0631
_refine_ls_wR_factor_ref 0.0666
_reflns_number_gt 6051
_reflns_number_total 7524
_reflns_threshold_expression I>2sigma(I)
_cod_data_source_file xu5639.cif
_cod_data_source_block I
_cod_database_code 2237070
_cod_database_fobs_code 2237070

loop_
_symmetry_equiv_pos_as_xyz
'x, y, z'
'-x, -y, -z'

loop_
_atom_site_type_symbol
_atom_site_label
_atom_site_fract_x
_atom_site_fract_y
_atom_site_fract_z
_atom_site_U_iso_or_equiv
_atom_site_adp_type
_atom_site_calc_flag
_atom_site_refinement_flags
_atom_site_occupancy
_atom_site_symmetry_multiplicity
C C1 0.5123(3) 1.0246(3) 0.2042(2) 0.0251(7) Uani d . 1 1
H H1 0.5450 1.0890 0.1746 0.030 Uiso calc R 1 1
C C2 0.3899(3) 1.0132(3) 0.2121(2) 0.0255(7) Uani d . 1 1
C C3 0.3115(3) 1.1025(4) 0.1753(3) 0.0341(9) Uani d . 1 1
H H3C 0.2652 1.1270 0.2206 0.041 Uiso calc R 1 1
H H3B 0.2587 1.0682 0.1253 0.041 Uiso calc R 1 1
H H3A 0.3606 1.1694 0.1564 0.041 Uiso calc R 1 1
C C4 0.3441(3) 0.9152(3) 0.2551(2) 0.0277(8) Uani d . 1 1
H H4 0.2625 0.9031 0.2608 0.033 Uiso calc R 1 1
C C5 0.4183(3) 0.8350(3) 0.2899(2) 0.0249(7) Uani d . 1 1
H H5 0.3875 0.7697 0.3194 0.030 Uiso calc R 1 1
C C6 0.5403(3) 0.8539(3) 0.2797(2) 0.0222(7) Uani d . 1 1
C C7 0.6250(3) 0.7694(3) 0.3113(2) 0.0206(7) Uani d . 1 1
C C8 0.5969(3) 0.6830(3) 0.3715(2) 0.0261(7) Uani d . 1 1
H H8 0.5227 0.6760 0.3935 0.031 Uiso calc R 1 1
C C9 0.6800(3) 0.6076(3) 0.3984(2) 0.0293(8) Uani d . 1 1
H H9 0.6626 0.5510 0.4400 0.035 Uiso calc R 1 1
C C10 0.7899(3) 0.6162(3) 0.3633(2) 0.0272(8) Uani d . 1 1
C C11 0.8797(4) 0.5334(4) 0.3906(3) 0.0377(9) Uani d . 1 1
H H11C 0.8845 0.5243 0.4539 0.045 Uiso calc R 1 1
H H11B 0.9567 0.5645 0.3744 0.045 Uiso calc R 1 1
H H11A 0.8554 0.4583 0.3609 0.045 Uiso calc R 1 1
C C12 0.8112(3) 0.7047(3) 0.3039(2) 0.0252(7) Uani d . 1 1
H H12 0.8839 0.7117 0.2797 0.030 Uiso calc R 1 1
C C13 0.8628(3) 1.0800(3) 0.4086(2) 0.0269(8) Uani d . 1 1
H H13 0.9023 1.1386 0.3770 0.032 Uiso calc R 1 1
C C14 0.9446(4) 1.1909(4) 0.5437(3) 0.0495(12) Uani d . 1 1
H H14C 1.0074 1.1657 0.5842 0.059 Uiso calc R 1 1
H H14B 0.8924 1.2313 0.5766 0.059 Uiso calc R 1 1
H H14A 0.9788 1.2430 0.5017 0.059 Uiso calc R 1 1
C C15 0.8199(4) 0.9974(4) 0.5493(3) 0.0422(10) Uani d . 1 1
H H15A 0.7973 0.9266 0.5134 0.051 Uiso calc R 1 1
H H15B 0.7501 1.0237 0.5706 0.051 Uiso calc R 1 1
H H15C 0.8756 0.9819 0.5990 0.051 Uiso calc R 1 1
C C16 0.4078(3) 0.2947(3) 0.3691(2) 0.0267(7) Uani d . 1 1
H H16 0.3432 0.2736 0.4012 0.032 Uiso calc R 1 1
C C17 0.5101(3) 0.2392(3) 0.3877(2) 0.0272(8) Uani d . 1 1
C C18 0.5177(4) 0.1442(3) 0.4548(3) 0.0359(9) Uani d . 1 1
H H18A 0.4572 0.0799 0.4372 0.043 Uiso calc R 1 1
H H18B 0.5054 0.1751 0.5123 0.043 Uiso calc R 1 1
H H18C 0.5953 0.1170 0.4577 0.043 Uiso calc R 1 1
C C19 0.6052(3) 0.2748(3) 0.3395(2) 0.0314(8) Uani d . 1 1
H H19 0.6763 0.2410 0.3498 0.038 Uiso calc R 1 1
C C20 0.5954(3) 0.3597(3) 0.2764(2) 0.0312(8) Uani d . 1 1
H H20 0.6594 0.3832 0.2442 0.037 Uiso calc R 1 1
C C21 0.4897(3) 0.4096(3) 0.2615(2) 0.0232(7) Uani d . 1 1
C C22 0.4726(3) 0.5031(3) 0.1956(2) 0.0236(7) Uani d . 1 1
C C23 0.5582(3) 0.5398(3) 0.1397(2) 0.0317(8) Uani d . 1 1
H H23 0.6299 0.5067 0.1427 0.038 Uiso calc R 1 1
C C24 0.5356(4) 0.6265(4) 0.0791(2) 0.0341(9) Uani d . 1 1
H H24 0.5925 0.6517 0.0411 0.041 Uiso calc R 1 1
C C25 0.4292(3) 0.6756(3) 0.0749(2) 0.0301(8) Uani d . 1 1
C C26 0.4010(4) 0.7694(4) 0.0104(3) 0.0460(11) Uani d . 1 1
H H26C 0.4709 0.8250 0.0084 0.055 Uiso calc R 1 1
H H26B 0.3371 0.8091 0.0293 0.055 Uiso calc R 1 1
H H26A 0.3771 0.7341 -0.0479 0.055 Uiso calc R 1 1
C C27 0.3478(3) 0.6325(3) 0.1325(2) 0.0287(8) Uani d . 1 1
H H27 0.2744 0.6625 0.1295 0.034 Uiso calc R 1 1
C C28 0.1038(3) 0.2848(4) 0.1282(2) 0.0322(8) Uani d . 1 1
H H28 0.0720 0.2356 0.1703 0.039 Uiso calc R 1 1
C C29 0.1028(5) 0.3466(5) -0.0221(3) 0.0639(15) Uani d . 1 1
H H29C 0.1406 0.3045 -0.0648 0.077 Uiso calc R 1 1
H H29B 0.1591 0.4090 0.0058 0.077 Uiso calc R 1 1
H H29A 0.0352 0.3791 -0.0518 0.077 Uiso calc R 1 1
C C30 -0.0240(5) 0.1663(6) 0.0160(3) 0.0706(18) Uani d . 1 1
H H30A -0.0455 0.1230 0.0669 0.085 Uiso calc R 1 1
H H30B 0.0105 0.1162 -0.0235 0.085 Uiso calc R 1 1
H H30C -0.0941 0.1933 -0.0146 0.085 Uiso calc R 1 1
N N1 0.5854(2) 0.9478(2) 0.23712(18) 0.0219(6) Uani d . 1 1
N N2 0.7329(2) 0.7812(2) 0.27921(17) 0.0209(6) Uani d . 1 1
N N3 0.8759(3) 1.0879(3) 0.49582(19) 0.0290(7) Uani d . 1 1
N N4 0.3964(2) 0.3764(2) 0.30794(18) 0.0229(6) Uani d . 1 1
N N5 0.3691(3) 0.5500(3) 0.19222(18) 0.0234(6) Uani d . 1 1
N N6 0.0629(3) 0.2669(3) 0.0452(2) 0.0378(8) Uani d . 1 1
O O1 0.7993(2) 0.9967(2) 0.36637(15) 0.0309(6) Uani d . 1 1
O O2 0.1854(2) 0.3663(2) 0.15434(17) 0.0375(6) Uani d . 1 1
O O3 0.1661(4) 0.5577(4) -0.1491(4) 0.0903(15) Uani d D 1 1
Cl Cl1 0.72933(9) 0.90119(10) 0.06210(6) 0.0395(2) Uani d . 1 1
Cl Cl2 0.99623(8) 0.93947(9) 0.22712(6) 0.0333(2) Uani d . 1 1
Cl Cl3 0.79761(8) 1.17277(8) 0.19951(6) 0.0313(2) Uani d . 1 1
Cl Cl4 0.29650(8) 0.59312(8) 0.41650(6) 0.03024(19) Uani d . 1 1
Cl Cl5 0.08798(9) 0.60500(10) 0.22539(7) 0.0435(3) Uani d . 1 1
Cl Cl6 0.10673(8) 0.31911(9) 0.35452(6) 0.0355(2) Uani d . 1 1
In In1 0.78415(2) 0.95952(2) 0.217222(15) 0.02104(7) Uani d . 1 1
In In2 0.22743(2) 0.46926(2) 0.280738(15) 0.02290(7) Uani d . 1 1
H H3D 0.099(2) 0.521(3) -0.168(3) 0.100 Uiso d D 1 1
H H3E 0.155(3) 0.6286(12) -0.156(3) 0.100 Uiso d D 1 1

loop_
_atom_site_aniso_label
_atom_site_aniso_U_11
_atom_site_aniso_U_22
_atom_site_aniso_U_33
_atom_site_aniso_U_12
_atom_site_aniso_U_13
_atom_site_aniso_U_23
C1 0.0259(18) 0.0258(18) 0.0228(16) 0.0032(14) -0.0012(14) 0.0023(14)
C2 0.0253(18) 0.0315(19) 0.0194(16) 0.0047(15) -0.0001(13) -0.0012(14)
C3 0.029(2) 0.040(2) 0.034(2) 0.0100(17) 0.0012(16) 0.0072(17)
C4 0.0188(17) 0.037(2) 0.0276(17) 0.0032(15) 0.0036(14) -0.0021(15)
C5 0.0258(18) 0.0259(18) 0.0227(16) -0.0021(14) 0.0062(14) 0.0030(14)
C6 0.0249(18) 0.0227(17) 0.0184(15) -0.0008(14) 0.0042(13) -0.0016(13)
C7 0.0214(17) 0.0207(17) 0.0189(15) -0.0019(13) 0.0034(13) -0.0014(13)
C8 0.0228(18) 0.0287(19) 0.0278(17) 0.0010(14) 0.0087(14) 0.0035(14)
C9 0.034(2) 0.0283(19) 0.0262(18) 0.0044(16) 0.0052(15) 0.0079(15)
C10 0.0265(19) 0.0279(19) 0.0275(17) 0.0052(15) 0.0022(14) 0.0025(14)
C11 0.034(2) 0.039(2) 0.043(2) 0.0098(18) 0.0055(18) 0.0156(18)
C12 0.0220(18) 0.0290(19) 0.0244(17) 0.0020(14) 0.0032(13) -0.0009(14)
C13 0.0236(18) 0.033(2) 0.0238(17) 0.0024(15) 0.0026(14) 0.0021(15)
C14 0.059(3) 0.049(3) 0.034(2) -0.010(2) -0.003(2) -0.006(2)
C15 0.043(2) 0.059(3) 0.0232(18) -0.006(2) 0.0073(17) 0.0034(18)
C16 0.0285(19) 0.0246(18) 0.0280(18) 0.0033(14) 0.0071(14) 0.0036(14)
C17 0.031(2) 0.0233(18) 0.0261(17) 0.0031(15) -0.0029(15) -0.0003(14)
C18 0.040(2) 0.032(2) 0.037(2) 0.0107(17) 0.0023(17) 0.0090(17)
C19 0.031(2) 0.030(2) 0.035(2) 0.0141(16) 0.0039(16) 0.0006(16)
C20 0.0260(19) 0.033(2) 0.036(2) 0.0077(16) 0.0073(16) 0.0028(16)
C21 0.0237(18) 0.0223(17) 0.0227(16) 0.0005(14) 0.0006(13) 0.0013(13)
C22 0.0244(18) 0.0243(18) 0.0217(16) 0.0018(14) 0.0015(13) -0.0005(13)
C23 0.0263(19) 0.036(2) 0.0326(19) -0.0013(16) 0.0095(15) 0.0031(16)
C24 0.033(2) 0.042(2) 0.0265(18) -0.0049(17) 0.0088(15) 0.0060(16)
C25 0.032(2) 0.033(2) 0.0243(18) -0.0030(16) 0.0014(15) 0.0070(15)
C26 0.038(2) 0.058(3) 0.042(2) 0.003(2) 0.0017(19) 0.026(2)
C27 0.0258(19) 0.032(2) 0.0281(18) 0.0048(15) -0.0012(15) 0.0067(15)
C28 0.0259(19) 0.041(2) 0.0300(19) 0.0034(17) 0.0055(15) -0.0032(16)
C29 0.080(4) 0.075(4) 0.035(2) 0.016(3) -0.006(2) 0.007(2)
C30 0.045(3) 0.107(5) 0.053(3) -0.023(3) 0.013(2) -0.039(3)
N1 0.0232(15) 0.0209(14) 0.0210(13) 0.0001(11) 0.0022(11) 0.0026(11)
N2 0.0216(14) 0.0211(14) 0.0197(13) -0.0001(11) 0.0034(11) 0.0011(11)
N3 0.0267(16) 0.0348(17) 0.0238(15) -0.0005(13) -0.0006(12) -0.0027(13)
N4 0.0211(15) 0.0235(15) 0.0236(14) 0.0012(12) 0.0010(11) 0.0041(11)
N5 0.0220(15) 0.0279(15) 0.0197(13) 0.0001(12) 0.0015(11) 0.0029(12)
N6 0.0271(17) 0.055(2) 0.0313(17) 0.0066(15) 0.0014(13) -0.0081(16)
O1 0.0349(15) 0.0336(14) 0.0220(12) -0.0056(11) 0.0037(10) -0.0001(11)
O2 0.0383(16) 0.0420(16) 0.0289(13) -0.0062(13) 0.0002(12) -0.0016(12)
O3 0.066(3) 0.056(2) 0.153(4) 0.007(2) 0.023(3) 0.036(3)
Cl1 0.0392(5) 0.0567(6) 0.0198(4) -0.0049(5) 0.0021(4) -0.0024(4)
Cl2 0.0199(4) 0.0461(6) 0.0344(5) 0.0039(4) 0.0040(3) 0.0086(4)
Cl3 0.0316(5) 0.0272(5) 0.0364(5) 0.0020(4) 0.0097(4) 0.0079(4)
Cl4 0.0338(5) 0.0286(5) 0.0276(4) -0.0034(4) 0.0071(4) 0.0028(3)
Cl5 0.0327(5) 0.0588(7) 0.0450(5) 0.0229(5) 0.0101(4) 0.0232(5)
Cl6 0.0294(5) 0.0353(5) 0.0409(5) -0.0057(4) 0.0085(4) 0.0084(4)
In1 0.01898(13) 0.02579(14) 0.01822(11) 0.00006(10) 0.00357(9) 0.00353(9)
In2 0.01887(13) 0.02634(14) 0.02381(13) 0.00307(10) 0.00239(9) 0.00571(10)

loop_
_atom_type_symbol
_atom_type_description
_atom_type_scat_dispersion_real
_atom_type_scat_dispersion_imag
_atom_type_scat_source
C C 0.0033 0.0016 'International Tables Vol C Tables 4.2.6.8 and 6.1.1.4'
H H 0.0000 0.0000 'International Tables Vol C Tables 4.2.6.8 and 6.1.1.4'
N N 0.0061 0.0033 'International Tables Vol C Tables 4.2.6.8 and 6.1.1.4'
O O 0.0106 0.0060 'International Tables Vol C Tables 4.2.6.8 and 6.1.1.4'
S S 0.1246 0.1234 'International Tables Vol C Tables 4.2.6.8 and 6.1.1.4'
Cl Cl 0.1484 0.1585 'International Tables Vol C Tables 4.2.6.8 and 6.1.1.4'
In In -0.7276 1.3100 'International Tables Vol C Tables 4.2.6.8 and 6.1.1.4'

loop_
_geom_angle_atom_site_label_1
_geom_angle_atom_site_label_2
_geom_angle_atom_site_label_3
_geom_angle
N1 C1 C2 123.4(3)
N1 C1 H1 118.3
C2 C1 H1 118.3
C4 C2 C1 116.6(3)
C4 C2 C3 121.7(3)
C1 C2 C3 121.6(3)
C2 C3 H3C 109.5
C2 C3 H3B 109.5
H3C C3 H3B 109.5
C2 C3 H3A 109.5
H3C C3 H3A 109.5
H3B C3 H3A 109.5
C2 C4 C5 120.8(3)
C2 C4 H4 119.6
C5 C4 H4 119.6
C4 C5 C6 118.8(3)
C4 C5 H5 120.6
C6 C5 H5 120.6
N1 C6 C5 120.9(3)
N1 C6 C7 116.8(3)
C5 C6 C7 122.2(3)
N2 C7 C8 120.9(3)
N2 C7 C6 116.7(3)
C8 C7 C6 122.4(3)
C9 C8 C7 119.5(3)
C9 C8 H8 120.3
C7 C8 H8 120.3
C8 C9 C10 120.1(3)
C8 C9 H9 119.9
C10 C9 H9 119.9
C12 C10 C9 116.8(3)
C12 C10 C11 122.6(3)
C9 C10 C11 120.6(3)
C10 C11 H11C 109.5
C10 C11 H11B 109.5
H11C C11 H11B 109.5
C10 C11 H11A 109.5
H11C C11 H11A 109.5
H11B C11 H11A 109.5
N2 C12 C10 123.8(3)
N2 C12 H12 118.1
C10 C12 H12 118.1
O1 C13 N3 122.3(3)
O1 C13 H13 118.8
N3 C13 H13 118.8
N3 C14 H14C 109.5
N3 C14 H14B 109.5
H14C C14 H14B 109.5
N3 C14 H14A 109.5
H14C C14 H14A 109.5
H14B C14 H14A 109.5
N3 C15 H15A 109.5
N3 C15 H15B 109.5
H15A C15 H15B 109.5
N3 C15 H15C 109.5
H15A C15 H15C 109.5
H15B C15 H15C 109.5
N4 C16 C17 124.0(3)
N4 C16 H16 118.0
C17 C16 H16 118.0
C16 C17 C19 116.1(3)
C16 C17 C18 122.3(3)
C19 C17 C18 121.5(3)
C17 C18 H18A 109.5
C17 C18 H18B 109.5
H18A C18 H18B 109.5
C17 C18 H18C 109.5
H18A C18 H18C 109.5
H18B C18 H18C 109.5
C20 C19 C17 120.7(3)
C20 C19 H19 119.6
C17 C19 H19 119.6
C19 C20 C21 119.3(4)
C19 C20 H20 120.4
C21 C20 H20 120.4
N4 C21 C20 120.9(3)
N4 C21 C22 116.6(3)
C20 C21 C22 122.6(3)
N5 C22 C23 121.1(3)
N5 C22 C21 116.6(3)
C23 C22 C21 122.3(3)
C22 C23 C24 119.2(4)
C22 C23 H23 120.4
C24 C23 H23 120.4
C25 C24 C23 120.2(3)
C25 C24 H24 119.9
C23 C24 H24 119.9
C24 C25 C27 116.7(3)
C24 C25 C26 122.0(3)
C27 C25 C26 121.3(4)
C25 C26 H26C 109.5
C25 C26 H26B 109.5
H26C C26 H26B 109.5
C25 C26 H26A 109.5
H26C C26 H26A 109.5
H26B C26 H26A 109.5
N5 C27 C25 123.7(3)
N5 C27 H27 118.2
C25 C27 H27 118.2
O2 C28 N6 122.5(4)
O2 C28 H28 118.7
N6 C28 H28 118.7
N6 C29 H29C 109.5
N6 C29 H29B 109.5
H29C C29 H29B 109.5
N6 C29 H29A 109.5
H29C C29 H29A 109.5
H29B C29 H29A 109.5
N6 C30 H30A 109.5
N6 C30 H30B 109.5
H30A C30 H30B 109.5
N6 C30 H30C 109.5
H30A C30 H30C 109.5
H30B C30 H30C 109.5
C1 N1 C6 119.4(3)
C1 N1 In1 123.7(2)
C6 N1 In1 116.7(2)
C12 N2 C7 118.8(3)
C12 N2 In1 124.1(2)
C7 N2 In1 115.0(2)
C13 N3 C15 121.6(3)
C13 N3 C14 121.2(3)
C15 N3 C14 117.2(3)
C16 N4 C21 119.0(3)
C16 N4 In2 123.1(2)
C21 N4 In2 117.8(2)
C22 N5 C27 119.1(3)
C22 N5 In2 117.4(2)
C27 N5 In2 123.2(2)
C28 N6 C29 120.8(4)
C28 N6 C30 121.4(4)
C29 N6 C30 117.8(4)
C13 O1 In1 126.5(2)
C28 O2 In2 132.3(3)
H3D O3 H3E 103.2(16)
O1 In1 N1 80.31(9)
O1 In1 N2 74.40(9)
N1 In1 N2 72.49(10)
O1 In1 Cl1 168.73(7)
N1 In1 Cl1 89.31(7)
N2 In1 Cl1 98.40(7)
O1 In1 Cl2 90.23(7)
N1 In1 Cl2 165.72(7)
N2 In1 Cl2 94.75(7)
Cl1 In1 Cl2 99.11(3)
O1 In1 Cl3 87.14(7)
N1 In1 Cl3 92.18(7)
N2 In1 Cl3 157.55(7)
Cl1 In1 Cl3 97.68(4)
Cl2 In1 Cl3 98.06(3)
O2 In2 N4 88.49(10)
O2 In2 N5 76.22(10)
N4 In2 N5 71.49(10)
O2 In2 Cl6 89.75(7)
N4 In2 Cl6 92.52(7)
N5 In2 Cl6 158.71(8)
O2 In2 Cl5 89.31(8)
N4 In2 Cl5 162.54(7)
N5 In2 Cl5 91.17(8)
Cl6 In2 Cl5 104.79(4)
O2 In2 Cl4 173.50(8)
N4 In2 Cl4 87.98(7)
N5 In2 Cl4 97.47(7)
Cl6 In2 Cl4 95.86(3)
Cl5 In2 Cl4 92.42(4)

loop_
_geom_bond_atom_site_label_1
_geom_bond_atom_site_label_2
_geom_bond_distance
_geom_bond_publ_flag
C1 N1 1.340(4) ?
C1 C2 1.393(5) ?
C1 H1 0.9300 ?
C2 C4 1.383(5) ?
C2 C3 1.504(5) ?
C3 H3C 0.9600 ?
C3 H3B 0.9600 ?
C3 H3A 0.9600 ?
C4 C5 1.386(5) ?
C4 H4 0.9300 ?
C5 C6 1.396(5) ?
C5 H5 0.9300 ?
C6 N1 1.342(4) ?
C6 C7 1.487(5) ?
C7 N2 1.352(4) ?
C7 C8 1.388(5) ?
C8 C9 1.381(5) ?
C8 H8 0.9300 ?
C9 C10 1.395(5) ?
C9 H9 0.9300 ?
C10 C12 1.384(5) ?
C10 C11 1.496(5) ?
C11 H11C 0.9600 ?
C11 H11B 0.9600 ?
C11 H11A 0.9600 ?
C12 N2 1.343(4) ?
C12 H12 0.9300 ?
C13 O1 1.248(4) ?
C13 N3 1.309(4) ?
C13 H13 0.9300 ?
C14 N3 1.469(5) ?
C14 H14C 0.9600 ?
C14 H14B 0.9600 ?
C14 H14A 0.9600 ?
C15 N3 1.454(5) ?
C15 H15A 0.9600 ?
C15 H15B 0.9600 ?
C15 H15C 0.9600 ?
C16 N4 1.333(4) ?
C16 C17 1.387(5) ?
C16 H16 0.9300 ?
C17 C19 1.388(5) ?
C17 C18 1.502(5) ?
C18 H18A 0.9600 ?
C18 H18B 0.9600 ?
C18 H18C 0.9600 ?
C19 C20 1.378(5) ?
C19 H19 0.9300 ?
C20 C21 1.381(5) ?
C20 H20 0.9300 ?
C21 N4 1.349(4) ?
C21 C22 1.490(5) ?
C22 N5 1.337(4) ?
C22 C23 1.385(5) ?
C23 C24 1.389(6) ?
C23 H23 0.9300 ?
C24 C25 1.380(6) ?
C24 H24 0.9300 ?
C25 C27 1.387(5) ?
C25 C26 1.501(5) ?
C26 H26C 0.9600 ?
C26 H26B 0.9600 ?
C26 H26A 0.9600 ?
C27 N5 1.341(4) ?
C27 H27 0.9300 ?
C28 O2 1.262(4) ?
C28 N6 1.293(5) ?
C28 H28 0.9300 ?
C29 N6 1.452(6) ?
C29 H29C 0.9600 ?
C29 H29B 0.9600 ?
C29 H29A 0.9600 ?
C30 N6 1.456(6) ?
C30 H30A 0.9600 ?
C30 H30B 0.9600 ?
C30 H30C 0.9600 ?
O3 H3D 0.844(10) ?
O3 H3E 0.841(10) ?
In1 Cl1 2.4185(9) y
In1 Cl2 2.4227(9) y
In1 Cl3 2.4496(9) y
In1 O1 2.267(2) y
In1 N1 2.287(3) y
In1 N2 2.301(3) y
In2 Cl4 2.4737(9) y
In2 Cl5 2.4327(10) y
In2 Cl6 2.4326(9) y
In2 O2 2.202(3) y
In2 N4 2.292(3) y
In2 N5 2.316(3) y

loop_
_geom_hbond_atom_site_label_D
_geom_hbond_atom_site_label_H
_geom_hbond_atom_site_label_A
_geom_hbond_site_symmetry_A
_geom_hbond_distance_DH
_geom_hbond_distance_HA
_geom_hbond_distance_DA
_geom_hbond_angle_DHA
_geom_hbond_publ_flag
O3 H3D Cl5 2_565 0.84(3) 2.49(3) 3.326(5) 174(3) yes
O3 H3E Cl3 2_675 0.842(17) 2.396(19) 3.183(5) 156(3) yes
C5 H5 Cl4 . 0.93 2.69 3.620(3) 175 yes
C8 H8 Cl4 . 0.93 2.69 3.574(4) 160 yes
C9 H9 Cl4 2_666 0.93 2.78 3.657(3) 158 yes
C16 H16 Cl6 . 0.93 2.80 3.430(4) 126 .
C20 H20 O3 2_665 0.93 2.60 3.526(6) 178 yes
C23 H23 O3 2_665 0.93 2.49 3.416(6) 173 yes
C27 H27 Cl5 . 0.93 2.71 3.370(4) 129 .

loop_
_geom_torsion_atom_site_label_1
_geom_torsion_atom_site_label_2
_geom_torsion_atom_site_label_3
_geom_torsion_atom_site_label_4
_geom_torsion
N1 C1 C2 C4 -1.2(5)
N1 C1 C2 C3 179.1(3)
C1 C2 C4 C5 1.4(5)
C3 C2 C4 C5 -178.9(3)
C2 C4 C5 C6 -0.8(5)
C4 C5 C6 N1 -0.1(5)
C4 C5 C6 C7 -177.1(3)
N1 C6 C7 N2 -12.9(4)
C5 C6 C7 N2 164.3(3)
N1 C6 C7 C8 166.3(3)
C5 C6 C7 C8 -16.5(5)
N2 C7 C8 C9 -0.5(5)
C6 C7 C8 C9 -179.7(3)
C7 C8 C9 C10 -1.8(5)
C8 C9 C10 C12 2.0(5)
C8 C9 C10 C11 -178.8(3)
C9 C10 C12 N2 0.2(5)
C11 C10 C12 N2 -179.1(3)
N4 C16 C17 C19 1.2(5)
N4 C16 C17 C18 -177.6(3)
C16 C17 C19 C20 -0.7(5)
C18 C17 C19 C20 178.2(3)
C17 C19 C20 C21 0.1(6)
C19 C20 C21 N4 0.1(5)
C19 C20 C21 C22 179.1(3)
N4 C21 C22 N5 3.7(4)
C20 C21 C22 N5 -175.3(3)
N4 C21 C22 C23 -175.8(3)
C20 C21 C22 C23 5.2(5)
N5 C22 C23 C24 -0.2(5)
C21 C22 C23 C24 179.3(3)
C22 C23 C24 C25 0.1(6)
C23 C24 C25 C27 -1.0(5)
C23 C24 C25 C26 -179.9(4)
C24 C25 C27 N5 2.1(5)
C26 C25 C27 N5 -179.1(4)
C2 C1 N1 C6 0.4(5)
C2 C1 N1 In1 176.1(2)
C5 C6 N1 C1 0.3(5)
C7 C6 N1 C1 177.5(3)
C5 C6 N1 In1 -175.7(2)
C7 C6 N1 In1 1.4(3)
C10 C12 N2 C7 -2.5(5)
C10 C12 N2 In1 160.4(3)
C8 C7 N2 C12 2.6(5)
C6 C7 N2 C12 -178.2(3)
C8 C7 N2 In1 -161.8(2)
C6 C7 N2 In1 17.5(3)
O1 C13 N3 C15 2.1(6)
O1 C13 N3 C14 -175.8(4)
C17 C16 N4 C21 -1.1(5)
C17 C16 N4 In2 -178.7(3)
C20 C21 N4 C16 0.4(5)
C22 C21 N4 C16 -178.7(3)
C20 C21 N4 In2 178.1(3)
C22 C21 N4 In2 -0.9(4)
C23 C22 N5 C27 1.1(5)
C21 C22 N5 C27 -178.4(3)
C23 C22 N5 In2 174.8(3)
C21 C22 N5 In2 -4.7(4)
C25 C27 N5 C22 -2.1(5)
C25 C27 N5 In2 -175.4(3)
O2 C28 N6 C29 -4.9(6)
O2 C28 N6 C30 174.8(4)
N3 C13 O1 In1 -172.6(3)
N6 C28 O2 In2 151.2(3)
C13 O1 In1 N1 -130.2(3)
C13 O1 In1 N2 155.4(3)
C13 O1 In1 Cl1 -153.3(3)
C13 O1 In1 Cl2 60.6(3)
C13 O1 In1 Cl3 -37.5(3)
C1 N1 In1 O1 113.0(3)
C6 N1 In1 O1 -71.1(2)
C1 N1 In1 N2 -170.4(3)
C6 N1 In1 N2 5.5(2)
C1 N1 In1 Cl1 -71.4(2)
C6 N1 In1 Cl1 104.5(2)
C1 N1 In1 Cl2 162.2(2)
C6 N1 In1 Cl2 -22.0(5)
C1 N1 In1 Cl3 26.3(2)
C6 N1 In1 Cl3 -157.8(2)
C12 N2 In1 O1 -91.2(3)
C7 N2 In1 O1 72.3(2)
C12 N2 In1 N1 -175.7(3)
C7 N2 In1 N1 -12.3(2)
C12 N2 In1 Cl1 97.7(2)
C7 N2 In1 Cl1 -98.9(2)
C12 N2 In1 Cl2 -2.2(2)
C7 N2 In1 Cl2 161.2(2)
C12 N2 In1 Cl3 -126.9(2)
C7 N2 In1 Cl3 36.5(3)
C28 O2 In2 N4 111.2(4)
C28 O2 In2 N5 -177.5(4)
C28 O2 In2 Cl6 18.7(4)
C28 O2 In2 Cl5 -86.1(4)
C28 O2 In2 Cl4 168.4(5)
C16 N4 In2 O2 -107.4(3)
C21 N4 In2 O2 74.9(2)
C16 N4 In2 N5 176.6(3)
C21 N4 In2 N5 -1.0(2)
C16 N4 In2 Cl6 -17.7(3)
C21 N4 In2 Cl6 164.6(2)
C16 N4 In2 Cl5 169.7(2)
C21 N4 In2 Cl5 -8.0(4)
C16 N4 In2 Cl4 78.1(3)
C21 N4 In2 Cl4 -99.6(2)
C22 N5 In2 O2 -89.9(2)
C27 N5 In2 O2 83.5(3)
C22 N5 In2 N4 3.1(2)
C27 N5 In2 N4 176.5(3)
C22 N5 In2 Cl6 -39.9(4)
C27 N5 In2 Cl6 133.5(2)
C22 N5 In2 Cl5 -178.9(2)
C27 N5 In2 Cl5 -5.5(3)
C22 N5 In2 Cl4 88.5(2)
C27 N5 In2 Cl4 -98.1(3)
